data_7200569
loop_
_publ_author_name
'Seliger, Janez'
'\<Zagar, Veselko'
'Gotoh, Kazuma'
'Ishida, Hiroyuki'
'Konnai, Akiko'
'Amino, Daiki'
'Asaji, Tetsuo'

_publ_section_title
;
 Hydrogen bonding in 1,2-diazine--chloranilic acid
 (2&#x2009;:&#x2009;1) studied by a 14N nuclear quadrupole coupling
 tensor and multi-temperature X-ray diffraction
;
_journal_issue 13
_journal_name_full 'Physical Chemistry Chemical Physics'
_journal_page_first 2281
_journal_page_last 2286
_journal_paper_doi 10.1039/b818318j
_journal_volume 11
_journal_year 2009
_chemical_formula_moiety 'C14 H10 Cl2 N4 O4'
_chemical_formula_sum 'C14 H10 Cl2 N4 O4'
_chemical_formula_weight 369.16
_space_group_IT_number 14
_symmetry_cell_setting monoclinic
_symmetry_Int_Tables_number 14
_symmetry_space_group_name_Hall '-P 2ybc'
_symmetry_space_group_name_H-M 'P 1 21/c 1'
_atom_sites_solution_hydrogens geom
_atom_sites_solution_primary direct
_atom_sites_solution_secondary difmap
_cell_angle_alpha 90.00
_cell_angle_beta 98.9799(12)
_cell_angle_gamma 90.00
_cell_formula_units_Z 2
_cell_length_a 3.73872(14)
_cell_length_b 20.1285(5)
_cell_length_c 9.6317(3)
_cell_measurement_reflns_used 10633
_cell_measurement_temperature 144(1)
_cell_measurement_theta_max 30.0
_cell_measurement_theta_min 3.0
_cell_volume 715.95(4)
_computing_cell_refinement PROCESS-AUTO
_computing_data_collection 'PROCESS-AUTO (Rigaku/MSC, 2004)'
_computing_data_reduction 'CrystalStructure (Rigaku/MSC, 2004)'
_computing_molecular_graphics 'ORTEP-3 (Farrugia, 1997)'
_computing_publication_material 'CrystalStructure and PLATON (Spek, 2003)'
_computing_structure_refinement 'SHELXL-97 (Sheldrick, 2008)'
_computing_structure_solution 'SHELXS-97 (Sheldrick, 2008)'
_diffrn_ambient_temperature 144(1)
_diffrn_detector_area_resol_mean 10.00
_diffrn_measured_fraction_theta_full 0.997
_diffrn_measured_fraction_theta_max 0.997
_diffrn_measurement_device_type 'Rigaku RAXIS-RAPID'
_diffrn_measurement_method \w
_diffrn_radiation_monochromator graphite
_diffrn_radiation_source 'fine-focus sealed tube'
_diffrn_radiation_type MoK\a
_diffrn_radiation_wavelength 0.71075
_diffrn_reflns_av_R_equivalents 0.0275
_diffrn_reflns_av_sigmaI/netI 0.0166
_diffrn_reflns_limit_h_max 5
_diffrn_reflns_limit_h_min -5
_diffrn_reflns_limit_k_max 27
_diffrn_reflns_limit_k_min -28
_diffrn_reflns_limit_l_max 13
_diffrn_reflns_limit_l_min -13
_diffrn_reflns_number 11660
_diffrn_reflns_theta_full 29.97
_diffrn_reflns_theta_max 29.97
_diffrn_reflns_theta_min 3.72
_exptl_absorpt_coefficient_mu 0.484
_exptl_absorpt_correction_T_max 0.953
_exptl_absorpt_correction_T_min 0.875
_exptl_absorpt_correction_type numerical
_exptl_absorpt_process_details
;
Higashi, T. (1999). Program for Absorption Correction.
Rigaku Corporation, Tokyo, Japan.
;
_exptl_crystal_colour brown
_exptl_crystal_density_diffrn 1.712
_exptl_crystal_density_method 'not measured'
_exptl_crystal_description platelet
_exptl_crystal_F_000 376
_exptl_crystal_size_max 0.35
_exptl_crystal_size_mid 0.25
_exptl_crystal_size_min 0.10
_refine_diff_density_max 0.528
_refine_diff_density_min -0.345
_refine_diff_density_rms 0.083
_refine_ls_extinction_method none
_refine_ls_goodness_of_fit_ref 1.116
_refine_ls_hydrogen_treatment mixed
_refine_ls_matrix_type full
_refine_ls_number_parameters 116
_refine_ls_number_reflns 2083
_refine_ls_number_restraints 0
_refine_ls_restrained_S_all 1.116
_refine_ls_R_factor_all 0.0353
_refine_ls_R_factor_gt 0.0320
_refine_ls_shift/su_max 0.001
_refine_ls_shift/su_mean 0.000
_refine_ls_structure_factor_coef Fsqd
_refine_ls_weighting_details 'calc w=1/[\s^2^(Fo^2^)+(0.0605P)^2^+0.1374P] where P=(Fo^2^+2Fc^2^)/3'
_refine_ls_weighting_scheme calc
_refine_ls_wR_factor_gt 0.0942
_refine_ls_wR_factor_ref 0.0955
_reflns_number_gt 1874
_reflns_number_total 2083
_reflns_threshold_expression >2sigma(I)
_cod_data_source_file b818318j.txt
_cod_data_source_block 144K
_cod_database_code 7200569

loop_
_symmetry_equiv_pos_as_xyz
'x, y, z'
'-x, y+1/2, -z+1/2'
'-x, -y, -z'
'x, -y-1/2, z-1/2'

loop_
_atom_site_label
_atom_site_type_symbol
_atom_site_fract_x
_atom_site_fract_y
_atom_site_fract_z
_atom_site_U_iso_or_equiv
_atom_site_adp_type
_atom_site_occupancy
_atom_site_symmetry_multiplicity
_atom_site_calc_flag
_atom_site_refinement_flags
_atom_site_disorder_assembly
_atom_site_disorder_group
Cl1 Cl 0.57641(8) 0.497316(12) 0.18752(3) 0.01888(11) Uani 1 1 d . . .
O1 O 0.7159(3) 0.61239(4) 0.38164(9) 0.0251(2) Uani 1 1 d . . .
O2 O 0.9052(3) 0.38241(4) 0.35802(9) 0.0214(2) Uani 1 1 d . . .
H2 H 0.983(14) 0.353(3) 0.404(5) 0.026 Uiso 0.34(3) 1 d P . .
N1 N 1.0488(3) 0.26557(5) 0.45650(10) 0.0179(2) Uani 1 1 d . . .
H1 H 1.024(7) 0.3090(14) 0.431(3) 0.021 Uiso 0.66(3) 1 d P . .
N2 N 0.8671(3) 0.22714(5) 0.35517(10) 0.0192(2) Uani 1 1 d . . .
C1 C 0.8454(3) 0.55949(5) 0.43121(11) 0.0163(2) Uani 1 1 d . . .
C2 C 0.8081(3) 0.49749(5) 0.35838(12) 0.0155(2) Uani 1 1 d . . .
C3 C 0.9428(3) 0.43874(5) 0.41898(11) 0.0161(2) Uani 1 1 d . . .
C4 C 0.8797(3) 0.16204(6) 0.37753(12) 0.0195(2) Uani 1 1 d . . .
H4 H 0.7550 0.1337 0.3072 0.023 Uiso 1 1 calc R . .
C5 C 1.0681(3) 0.13293(6) 0.50007(12) 0.0196(2) Uani 1 1 d . . .
H5 H 1.0667 0.0861 0.5129 0.024 Uiso 1 1 calc R . .
C6 C 1.2542(3) 0.17354(6) 0.60077(12) 0.0194(2) Uani 1 1 d . . .
H6 H 1.3884 0.1561 0.6847 0.023 Uiso 1 1 calc R . .
C7 C 1.2373(3) 0.24188(6) 0.57406(11) 0.0185(2) Uani 1 1 d . . .
H7 H 1.3626 0.2717 0.6411 0.022 Uiso 1 1 calc R . .

loop_
_atom_site_aniso_label
_atom_site_aniso_U_11
_atom_site_aniso_U_22
_atom_site_aniso_U_33
_atom_site_aniso_U_23
_atom_site_aniso_U_13
_atom_site_aniso_U_12
Cl1 0.02314(17) 0.01817(16) 0.01285(16) -0.00008(8) -0.00490(11) 0.00048(9)
O1 0.0350(5) 0.0156(4) 0.0205(4) 0.0006(3) -0.0085(4) 0.0048(3)
O2 0.0304(5) 0.0148(4) 0.0164(4) -0.0018(3) -0.0050(3) 0.0023(3)
N1 0.0205(5) 0.0160(4) 0.0159(4) -0.0016(3) -0.0013(3) 0.0004(3)
N2 0.0222(5) 0.0188(5) 0.0145(4) -0.0012(3) -0.0034(3) 0.0000(3)
C1 0.0181(5) 0.0155(5) 0.0142(5) 0.0003(4) -0.0010(4) 0.0005(4)
C2 0.0182(5) 0.0158(5) 0.0111(5) 0.0000(3) -0.0022(4) 0.0003(3)
C3 0.0173(5) 0.0164(5) 0.0134(5) 0.0004(4) -0.0012(4) 0.0009(4)
C4 0.0215(5) 0.0175(5) 0.0178(5) -0.0019(4) -0.0015(4) -0.0010(4)
C5 0.0211(5) 0.0163(5) 0.0209(6) 0.0016(4) 0.0013(4) 0.0007(4)
C6 0.0210(5) 0.0199(5) 0.0162(5) 0.0024(4) -0.0005(4) 0.0026(4)
C7 0.0206(5) 0.0191(5) 0.0144(5) -0.0026(4) -0.0017(4) 0.0002(4)

loop_
_atom_type_symbol
_atom_type_description
_atom_type_scat_dispersion_real
_atom_type_scat_dispersion_imag
_atom_type_scat_source
C C 0.0033 0.0016 'International Tables Vol C Tables 4.2.6.8 and 6.1.1.4'
H H 0.0000 0.0000 'International Tables Vol C Tables 4.2.6.8 and 6.1.1.4'
O O 0.0106 0.0060 'International Tables Vol C Tables 4.2.6.8 and 6.1.1.4'
N N 0.0061 0.0033 'International Tables Vol C Tables 4.2.6.8 and 6.1.1.4'
Cl Cl 0.1484 0.1585 'International Tables Vol C Tables 4.2.6.8 and 6.1.1.4'

loop_
_geom_angle_atom_site_label_1
_geom_angle_atom_site_label_2
_geom_angle_atom_site_label_3
_geom_angle
_geom_angle_site_symmetry_1
_geom_angle_site_symmetry_3
_geom_angle_publ_flag
C3 O2 H2 114(4) . . ?
C7 N1 N2 123.68(10) . . ?
C7 N1 H1 126.3(16) . . ?
N2 N1 H1 110.0(16) . . ?
C4 N2 N1 116.70(10) . . ?
O1 C1 C2 124.17(10) . . ?
O1 C1 C3 117.22(9) . 3_766 ?
C2 C1 C3 118.61(9) . 3_766 ?
C3 C2 C1 122.72(11) . . ?
C3 C2 Cl1 119.66(8) . . ?
C1 C2 Cl1 117.61(8) . . ?
O2 C3 C2 124.14(10) . . ?
O2 C3 C1 117.23(9) . 3_766 ?
C2 C3 C1 118.62(9) . 3_766 ?
N2 C4 C5 123.26(11) . . ?
N2 C4 H4 118.4 . . ?
C5 C4 H4 118.4 . . ?
C6 C5 C4 118.55(11) . . ?
C6 C5 H5 120.7 . . ?
C4 C5 H5 120.7 . . ?
C5 C6 C7 116.90(10) . . ?
C5 C6 H6 121.6 . . ?
C7 C6 H6 121.6 . . ?
N1 C7 C6 120.90(10) . . ?
N1 C7 H7 119.6 . . ?
C6 C7 H7 119.6 . . ?

loop_
_geom_bond_atom_site_label_1
_geom_bond_atom_site_label_2
_geom_bond_distance
_geom_bond_site_symmetry_2
_geom_bond_publ_flag
Cl1 C2 1.7359(12) . ?
O1 C1 1.2343(13) . ?
O2 C3 1.2745(13) . ?
O2 H2 0.77(6) . ?
N1 C7 1.3256(14) . ?
N1 N2 1.3435(13) . ?
N1 H1 0.91(3) . ?
N2 C4 1.3277(14) . ?
C1 C2 1.4278(15) . ?
C1 C3 1.5342(16) 3_766 ?
C2 C3 1.3788(14) . ?
C3 C1 1.5342(16) 3_766 ?
C4 C5 1.4047(15) . ?
C4 H4 0.9500 . ?
C5 C6 1.3721(16) . ?
C5 H5 0.9500 . ?
C6 C7 1.3991(15) . ?
C6 H6 0.9500 . ?
C7 H7 0.9500 . ?

loop_
_geom_torsion_atom_site_label_1
_geom_torsion_atom_site_label_2
_geom_torsion_atom_site_label_3
_geom_torsion_atom_site_label_4
_geom_torsion
_geom_torsion_site_symmetry_1
_geom_torsion_site_symmetry_2
_geom_torsion_site_symmetry_3
_geom_torsion_site_symmetry_4
_geom_torsion_publ_flag
C7 N1 N2 C4 0.58(17) . . . . ?
O1 C1 C2 C3 -177.13(12) . . . . ?
C3 C1 C2 C3 2.51(19) 3_766 . . . ?
O1 C1 C2 Cl1 1.86(17) . . . . ?
C3 C1 C2 Cl1 -178.50(8) 3_766 . . . ?
C1 C2 C3 O2 177.99(12) . . . . ?
Cl1 C2 C3 O2 -0.98(17) . . . . ?
C1 C2 C3 C1 -2.51(19) . . . 3_766 ?
Cl1 C2 C3 C1 178.52(8) . . . 3_766 ?
N1 N2 C4 C5 0.48(18) . . . . ?
N2 C4 C5 C6 -1.23(19) . . . . ?
C4 C5 C6 C7 0.91(17) . . . . ?
N2 N1 C7 C6 -0.87(18) . . . . ?
C5 C6 C7 N1 0.07(17) . . . . ?
